data_4503591
loop_
_publ_author_name
'Cetina, Mario'
'Nagl, Ante'
'Kri\<stafor, Vedran'
'Benci, Kre\<simir'
'Mintas, Mladen'

_publ_section_title
;
 The Supramolecular Assemblies ofN-Phthalimide Protected (E)- and
 (Z)-4-Amino-2-butenyl 5-Substituted Pyrimidine Derivatives: From Dimers
 to Two-Dimensional and Three-Dimensional Networks
;
_journal_issue 8
_journal_name_full 'Crystal Growth &amp; Design'
_journal_page_first 2975
_journal_paper_doi 10.1021/cg800090n
_journal_volume 8
_journal_year 2008
_chemical_formula_moiety 'C16 H12 F N3 O4'
_chemical_formula_sum 'C16 H12 F N3 O4'
_chemical_formula_weight 329.29
_chemical_melting_point 468.5(15)
_chemical_name_systematic
;
(Z)-1-[4-(N-Phthalimido)-2-butenyl]-5-fluorouracil
;
_space_group_IT_number 2
_symmetry_cell_setting triclinic
_symmetry_space_group_name_Hall '-P 1'
_symmetry_space_group_name_H-M 'P -1'
_atom_sites_solution_hydrogens mixed
_atom_sites_solution_primary direct
_atom_sites_solution_secondary difmap
_cell_angle_alpha 77.454(5)
_cell_angle_beta 83.765(5)
_cell_angle_gamma 61.683(6)
_cell_formula_units_Z 4
_cell_length_a 9.8863(6)
_cell_length_b 10.3331(6)
_cell_length_c 16.5554(9)
_cell_measurement_reflns_used 11216
_cell_measurement_temperature 295(2)
_cell_measurement_theta_max 32.1702
_cell_measurement_theta_min 3.7798
_cell_volume 1453.28(17)
_computing_cell_refinement 'CrysAlisCCD (Oxford, 2007)'
_computing_data_collection 'CrysAlisCCD (Oxford, 2007)'
_computing_data_reduction 'CrysAlisRED (Oxford, 2007)'
_computing_molecular_graphics 'PLATON (Spek, 2003) & MERCURY (Macrae, 2006)'
_computing_publication_material 'PLATON (Spek, 2003) & MERCURY (Macrae, 2006)'
_computing_structure_refinement 'SHELXL-97 (Sheldrick, 1997)'
_computing_structure_solution 'SHELXS-97 (Sheldrick, 1997)'
_diffrn_ambient_temperature 295(2)
_diffrn_detector_area_resol_mean 16.3426
_diffrn_measured_fraction_theta_full 0.997
_diffrn_measured_fraction_theta_max 0.997
_diffrn_measurement_device_type 'Oxford Diffraction Xcalibur2 Diffractometer'
_diffrn_measurement_method '\w and \f scans'
_diffrn_radiation_monochromator graphite
_diffrn_radiation_source 'Enhance (Mo) X-ray Source'
_diffrn_radiation_type MoK\a
_diffrn_radiation_wavelength 0.71073
_diffrn_reflns_av_R_equivalents 0.0579
_diffrn_reflns_av_sigmaI/netI 0.0429
_diffrn_reflns_limit_h_max 12
_diffrn_reflns_limit_h_min -12
_diffrn_reflns_limit_k_max 13
_diffrn_reflns_limit_k_min -13
_diffrn_reflns_limit_l_max 21
_diffrn_reflns_limit_l_min -21
_diffrn_reflns_number 37487
_diffrn_reflns_theta_full 27.00
_diffrn_reflns_theta_max 27.00
_diffrn_reflns_theta_min 3.79
_diffrn_standards_decay_% negligible
_diffrn_standards_interval_count 50
_diffrn_standards_number 2
_exptl_absorpt_coefficient_mu 0.119
_exptl_absorpt_correction_type none
_exptl_crystal_colour colourless
_exptl_crystal_density_diffrn 1.505
_exptl_crystal_density_method 'not measured'
_exptl_crystal_description prism
_exptl_crystal_F_000 680
_exptl_crystal_size_max 0.56
_exptl_crystal_size_mid 0.25
_exptl_crystal_size_min 0.13
_refine_diff_density_max 0.132
_refine_diff_density_min -0.180
_refine_diff_density_rms 0.037
_refine_ls_extinction_method none
_refine_ls_goodness_of_fit_ref 0.922
_refine_ls_hydrogen_treatment mixed
_refine_ls_matrix_type full
_refine_ls_number_parameters 441
_refine_ls_number_reflns 6343
_refine_ls_number_restraints 0
_refine_ls_restrained_S_all 0.922
_refine_ls_R_factor_all 0.0916
_refine_ls_R_factor_gt 0.0420
_refine_ls_shift/su_max 0.001
_refine_ls_shift/su_mean 0.000
_refine_ls_structure_factor_coef Fsqd
_refine_ls_weighting_details 'calc w=1/[\s^2^(Fo^2^)+(0.0688P)^2^+0.0000P] where P=(Fo^2^+2Fc^2^)/3'
_refine_ls_weighting_scheme calc
_refine_ls_wR_factor_gt 0.1005
_refine_ls_wR_factor_ref 0.1252
_reflns_number_gt 3468
_reflns_number_total 6343
_reflns_threshold_expression >2sigma(I)
_cod_data_source_file cg800090n-file002.cif
_cod_data_source_block KB43
_cod_depositor_comments
;
The following automatic conversions were performed:

'_chemical_melting_point' value '467:470' was changed to '468.5(15)'
- the average value was taken and precision was estimated.

Automatic conversion script
Id: cif_fix_values 1715 2011-07-08 13:25:40Z adriana 

The following automatic conversions were performed:

'_atom_sites_solution_hydrogens' value 'geom&difmap' was changed to
'mixed'.

Automatic conversion script
Id: cif_fix_values 6452 2018-10-05 10:23:21Z andrius 
;
_cod_original_cell_volume 1453.28(15)
_cod_original_sg_symbol_H-M 'P - 1'
_cod_database_code 4503591

loop_
_symmetry_equiv_pos_as_xyz
'x, y, z'
'-x, -y, -z'

loop_
_atom_site_label
_atom_site_type_symbol
_atom_site_fract_x
_atom_site_fract_y
_atom_site_fract_z
_atom_site_U_iso_or_equiv
_atom_site_adp_type
_atom_site_occupancy
_atom_site_symmetry_multiplicity
_atom_site_calc_flag
_atom_site_refinement_flags
F1 F 0.12452(16) 0.06686(13) 0.33021(7) 0.0909(4) Uani 1 1 d .
N11 N 0.20471(18) 0.27735(15) 0.14570(9) 0.0564(4) Uani 1 1 d .
N31 N 0.23794(17) 0.35180(16) 0.26144(9) 0.0562(4) Uani 1 1 d .
H31 H 0.2602(19) 0.4129(19) 0.2815(11) 0.062(5) Uiso 1 1 d .
N11' N 0.03603(17) 0.21656(15) -0.13484(9) 0.0553(4) Uani 1 1 d .
O11 O 0.27071(15) 0.46502(13) 0.13245(8) 0.0636(3) Uani 1 1 d .
O21 O 0.20028(17) 0.25038(15) 0.39262(8) 0.0736(4) Uani 1 1 d .
O11' O -0.03624(16) 0.04616(14) -0.15755(8) 0.0733(4) Uani 1 1 d .
O21' O 0.10603(16) 0.40424(14) -0.15368(8) 0.0722(4) Uani 1 1 d .
C21 C 0.2395(2) 0.37101(18) 0.17693(11) 0.0523(4) Uani 1 1 d .
C41 C 0.2002(2) 0.2549(2) 0.31888(12) 0.0571(5) Uani 1 1 d .
C51 C 0.1622(2) 0.1665(2) 0.27926(12) 0.0617(5) Uani 1 1 d .
C61 C 0.1636(2) 0.1783(2) 0.19823(11) 0.0602(5) Uani 1 1 d .
H61 H 0.1363 0.1186 0.1761 0.072 Uiso 1 1 calc R
C71 C 0.2006(3) 0.2926(2) 0.05501(11) 0.0668(5) Uani 1 1 d .
H71A H 0.2634 0.3390 0.0284 0.080 Uiso 1 1 calc R
H71B H 0.0960 0.3569 0.0358 0.080 Uiso 1 1 calc R
C81 C 0.2583(2) 0.1443(2) 0.03156(11) 0.0641(5) Uani 1 1 d .
H81 H 0.3580 0.0736 0.0476 0.077 Uiso 1 1 calc R
C91 C 0.1845(2) 0.1014(2) -0.00932(11) 0.0630(5) Uani 1 1 d .
H91 H 0.2366 0.0027 -0.0170 0.076 Uiso 1 1 calc R
C101 C 0.0282(2) 0.1920(2) -0.04450(11) 0.0637(5) Uani 1 1 d .
H10A H -0.0329 0.1406 -0.0246 0.076 Uiso 1 1 calc R
H10B H -0.0212 0.2877 -0.0266 0.076 Uiso 1 1 calc R
C21' C 0.0058(2) 0.13995(19) -0.18384(11) 0.0551(4) Uani 1 1 d .
C31' C 0.0338(2) 0.19888(19) -0.27035(11) 0.0540(4) Uani 1 1 d .
C41' C 0.0786(2) 0.30714(19) -0.26922(11) 0.0556(4) Uani 1 1 d .
C51' C 0.0788(2) 0.32049(19) -0.18206(11) 0.0556(4) Uani 1 1 d .
C61' C 0.1099(2) 0.3838(2) -0.34107(12) 0.0665(5) Uani 1 1 d .
H61' H 0.1381 0.4575 -0.3402 0.080 Uiso 1 1 calc R
C71' C 0.0981(2) 0.3478(2) -0.41482(13) 0.0747(6) Uani 1 1 d .
H71' H 0.1208 0.3967 -0.4643 0.090 Uiso 1 1 calc R
C81' C 0.0533(2) 0.2405(3) -0.41628(13) 0.0759(6) Uani 1 1 d .
H81' H 0.0446 0.2194 -0.4667 0.091 Uiso 1 1 calc R
C91' C 0.0210(2) 0.1639(2) -0.34339(12) 0.0684(5) Uani 1 1 d .
H91' H -0.0085 0.0910 -0.3441 0.082 Uiso 1 1 calc R
F2 F 0.55418(15) 0.89080(13) 0.15234(7) 0.0792(3) Uani 1 1 d .
N12 N 0.41684(17) 0.69583(16) 0.31836(8) 0.0553(4) Uani 1 1 d .
N32 N 0.39406(18) 0.63732(17) 0.19461(9) 0.0566(4) Uani 1 1 d .
H32 H 0.370(2) 0.585(2) 0.1729(13) 0.086(7) Uiso 1 1 d .
N12' N 0.34017(18) 0.84759(15) 0.61533(9) 0.0577(4) Uani 1 1 d .
O12 O 0.33064(16) 0.52865(15) 0.31719(8) 0.0700(4) Uani 1 1 d .
O22 O 0.46258(18) 0.73797(15) 0.07078(8) 0.0797(4) Uani 1 1 d .
O12' O 0.44252(16) 0.97133(14) 0.66761(9) 0.0741(4) Uani 1 1 d .
O22' O 0.24069(17) 0.69054(16) 0.60425(9) 0.0811(4) Uani 1 1 d .
C22 C 0.3782(2) 0.61514(19) 0.27925(11) 0.0530(4) Uani 1 1 d .
C42 C 0.4511(2) 0.72763(19) 0.14571(11) 0.0586(5) Uani 1 1 d .
C52 C 0.4934(2) 0.80267(19) 0.19396(11) 0.0576(5) Uani 1 1 d .
C62 C 0.4747(2) 0.78895(19) 0.27490(11) 0.0567(5) Uani 1 1 d .
H62 H 0.5007 0.8427 0.3030 0.068 Uiso 1 1 calc R
C72 C 0.3909(2) 0.6855(2) 0.40870(11) 0.0654(5) Uani 1 1 d .
H72A H 0.2968 0.7721 0.4193 0.078 Uiso 1 1 calc R
H72B H 0.3787 0.5968 0.4315 0.078 Uiso 1 1 calc R
C82 C 0.5197(2) 0.6781(2) 0.45036(11) 0.0579(5) Uani 1 1 d .
H82 H 0.6176 0.6048 0.4398 0.069 Uiso 1 1 calc R
C92 C 0.5106(2) 0.7641(2) 0.50069(11) 0.0608(5) Uani 1 1 d .
H92 H 0.6028 0.7457 0.5218 0.073 Uiso 1 1 calc R
C102 C 0.3689(3) 0.8876(2) 0.52763(11) 0.0685(5) Uani 1 1 d .
H10C H 0.3803 0.9780 0.5177 0.082 Uiso 1 1 calc R
H10D H 0.2822 0.9074 0.4957 0.082 Uiso 1 1 calc R
C22' C 0.3848(2) 0.88886(19) 0.67858(12) 0.0564(5) Uani 1 1 d .
C32' C 0.3485(2) 0.80995(18) 0.75723(11) 0.0530(4) Uani 1 1 d .
C42' C 0.2861(2) 0.72610(19) 0.73766(11) 0.0548(4) Uani 1 1 d .
C52' C 0.2820(2) 0.74685(19) 0.64644(12) 0.0578(5) Uani 1 1 d .
C62' C 0.2437(2) 0.6376(2) 0.79865(13) 0.0688(6) Uani 1 1 d .
H62' H 0.2006 0.5819 0.7857 0.083 Uiso 1 1 calc R
C72' C 0.2679(3) 0.6348(2) 0.87976(14) 0.0776(6) Uani 1 1 d .
H72' H 0.2413 0.5755 0.9222 0.093 Uiso 1 1 calc R
C82' C 0.3306(3) 0.7181(2) 0.89904(13) 0.0777(6) Uani 1 1 d .
H82' H 0.3461 0.7135 0.9542 0.093 Uiso 1 1 calc R
C92' C 0.3710(2) 0.8089(2) 0.83755(12) 0.0676(5) Uani 1 1 d .
H92' H 0.4117 0.8666 0.8504 0.081 Uiso 1 1 calc R

loop_
_atom_site_aniso_label
_atom_site_aniso_U_11
_atom_site_aniso_U_22
_atom_site_aniso_U_33
_atom_site_aniso_U_23
_atom_site_aniso_U_13
_atom_site_aniso_U_12
F1 0.1514(12) 0.0999(9) 0.0632(7) -0.0072(6) 0.0062(7) -0.0965(9)
N11 0.0794(11) 0.0551(9) 0.0490(8) -0.0089(7) -0.0036(7) -0.0424(9)
N31 0.0757(11) 0.0580(9) 0.0518(9) -0.0147(7) -0.0023(8) -0.0423(9)
N11' 0.0743(10) 0.0579(9) 0.0501(8) -0.0118(7) 0.0049(7) -0.0444(8)
O11 0.0860(9) 0.0606(8) 0.0607(8) -0.0075(6) -0.0027(7) -0.0485(8)
O21 0.0985(11) 0.0902(10) 0.0512(8) -0.0165(7) -0.0003(7) -0.0577(9)
O11' 0.1004(11) 0.0758(9) 0.0744(9) -0.0189(7) 0.0087(8) -0.0655(9)
O21' 0.0979(10) 0.0693(8) 0.0756(9) -0.0166(7) 0.0034(8) -0.0596(8)
C21 0.0606(11) 0.0475(10) 0.0574(11) -0.0116(8) -0.0022(9) -0.0311(9)
C41 0.0674(12) 0.0610(11) 0.0519(11) -0.0132(9) -0.0006(9) -0.0359(10)
C51 0.0868(14) 0.0604(11) 0.0562(11) -0.0075(9) 0.0028(10) -0.0511(11)
C61 0.0856(14) 0.0591(11) 0.0549(11) -0.0120(9) -0.0019(10) -0.0481(11)
C71 0.1043(16) 0.0635(12) 0.0489(11) -0.0046(9) -0.0089(10) -0.0529(12)
C81 0.0812(14) 0.0616(12) 0.0466(10) -0.0077(9) -0.0018(10) -0.0315(11)
C91 0.0934(16) 0.0522(11) 0.0454(10) -0.0110(8) 0.0052(10) -0.0358(11)
C101 0.0860(15) 0.0726(12) 0.0522(11) -0.0170(9) 0.0125(10) -0.0531(12)
C21' 0.0610(11) 0.0538(10) 0.0612(11) -0.0146(9) 0.0024(9) -0.0342(10)
C31' 0.0566(11) 0.0540(10) 0.0533(11) -0.0104(8) 0.0001(9) -0.0273(9)
C41' 0.0582(11) 0.0536(10) 0.0556(11) -0.0060(8) 0.0011(9) -0.0285(9)
C51' 0.0629(12) 0.0527(10) 0.0604(11) -0.0105(9) 0.0031(9) -0.0349(10)
C61' 0.0687(13) 0.0646(12) 0.0616(13) -0.0006(10) 0.0034(10) -0.0327(11)
C71' 0.0716(14) 0.0847(15) 0.0547(12) -0.0002(11) 0.0038(10) -0.0321(12)
C81' 0.0747(14) 0.0947(16) 0.0526(12) -0.0190(11) -0.0005(10) -0.0326(13)
C91' 0.0740(14) 0.0757(13) 0.0636(13) -0.0201(10) -0.0011(10) -0.0382(12)
F2 0.1138(9) 0.0842(8) 0.0612(7) 0.0004(6) 0.0003(6) -0.0693(8)
N12 0.0776(10) 0.0631(9) 0.0444(8) -0.0122(7) 0.0005(7) -0.0475(9)
N32 0.0751(11) 0.0567(9) 0.0490(9) -0.0147(7) -0.0043(8) -0.0366(9)
N12' 0.0812(11) 0.0564(9) 0.0508(9) -0.0162(7) 0.0062(8) -0.0429(9)
O12 0.1005(10) 0.0818(9) 0.0606(8) -0.0179(7) 0.0033(7) -0.0677(9)
O22 0.1181(12) 0.0826(9) 0.0488(8) -0.0103(7) -0.0035(8) -0.0552(9)
O12' 0.0965(10) 0.0728(9) 0.0825(10) -0.0245(7) 0.0077(8) -0.0605(8)
O22' 0.1101(12) 0.0933(10) 0.0769(10) -0.0319(8) 0.0044(8) -0.0714(10)
C22 0.0645(11) 0.0572(10) 0.0502(10) -0.0140(8) -0.0029(8) -0.0367(10)
C42 0.0747(13) 0.0517(10) 0.0475(11) -0.0077(8) -0.0041(9) -0.0277(10)
C52 0.0727(12) 0.0552(10) 0.0543(11) -0.0033(8) -0.0008(9) -0.0401(10)
C62 0.0774(13) 0.0573(10) 0.0525(11) -0.0125(8) -0.0022(9) -0.0439(10)
C72 0.0911(15) 0.0855(13) 0.0484(11) -0.0195(9) 0.0091(10) -0.0633(12)
C82 0.0716(13) 0.0655(11) 0.0450(10) -0.0102(9) 0.0011(9) -0.0390(10)
C92 0.0728(13) 0.0786(13) 0.0467(10) -0.0112(9) 0.0002(9) -0.0481(11)
C102 0.1004(16) 0.0631(12) 0.0525(11) -0.0116(9) 0.0022(11) -0.0468(12)
C22' 0.0653(12) 0.0506(10) 0.0640(12) -0.0211(9) 0.0052(9) -0.0326(10)
C32' 0.0597(11) 0.0514(10) 0.0533(11) -0.0141(8) 0.0048(8) -0.0294(9)
C42' 0.0608(11) 0.0500(10) 0.0598(11) -0.0161(8) 0.0064(9) -0.0298(9)
C52' 0.0696(12) 0.0539(10) 0.0645(12) -0.0204(9) 0.0043(10) -0.0376(10)
C62' 0.0796(14) 0.0600(12) 0.0741(14) -0.0150(10) 0.0156(11) -0.0407(11)
C72' 0.0891(16) 0.0666(13) 0.0655(14) -0.0078(11) 0.0194(12) -0.0329(13)
C82' 0.0833(15) 0.0833(15) 0.0540(12) -0.0160(11) 0.0067(11) -0.0288(13)
C92' 0.0740(13) 0.0771(13) 0.0614(13) -0.0264(11) 0.0039(10) -0.0383(12)

loop_
_atom_type_symbol
_atom_type_description
_atom_type_scat_dispersion_real
_atom_type_scat_dispersion_imag
_atom_type_scat_source
C C 0.0033 0.0016 'International Tables Vol C Tables 4.2.6.8 and 6.1.1.4'
H H 0.0000 0.0000 'International Tables Vol C Tables 4.2.6.8 and 6.1.1.4'
F F 0.0171 0.0103 'International Tables Vol C Tables 4.2.6.8 and 6.1.1.4'
N N 0.0061 0.0033 'International Tables Vol C Tables 4.2.6.8 and 6.1.1.4'
O O 0.0106 0.0060 'International Tables Vol C Tables 4.2.6.8 and 6.1.1.4'

loop_
_geom_angle_atom_site_label_1
_geom_angle_atom_site_label_2
_geom_angle_atom_site_label_3
_geom_angle
C21 N11 C61 120.29(15)
C21 N11 C71 119.05(14)
C61 N11 C71 120.50(14)
C21 N31 C41 128.35(16)
C21 N31 H31 115.3(12)
C41 N31 H31 116.3(12)
C21' N11' C51' 111.86(15)
C21' N11' C101 125.49(14)
C51' N11' C101 122.64(15)
O11 C21 N31 121.93(15)
O11 C21 N11 122.60(16)
N31 C21 N11 115.47(15)
O21 C41 N31 122.19(16)
O21 C41 C51 126.67(17)
N31 C41 C51 111.14(16)
C61 C51 F1 120.74(16)
C61 C51 C41 123.39(17)
F1 C51 C41 115.87(16)
C51 C61 N11 121.28(16)
C51 C61 H61 119.4
N11 C61 H61 119.4
N11 C71 C81 110.99(14)
N11 C71 H71A 109.4
C81 C71 H71A 109.4
N11 C71 H71B 109.4
C81 C71 H71B 109.4
H71A C71 H71B 108.0
C91 C81 C71 127.4(2)
C91 C81 H81 116.3
C71 C81 H81 116.3
C81 C91 C101 127.52(18)
C81 C91 H91 116.2
C101 C91 H91 116.2
N11' C101 C91 110.21(15)
N11' C101 H10A 109.6
C91 C101 H10A 109.6
N11' C101 H10B 109.6
C91 C101 H10B 109.6
H10A C101 H10B 108.1
O11' C21' N11' 124.45(17)
O11' C21' C31' 129.53(17)
N11' C21' C31' 106.01(14)
C91' C31' C41' 121.03(17)
C91' C31' C21' 130.89(17)
C41' C31' C21' 108.08(15)
C61' C41' C31' 121.30(18)
C61' C41' C51' 130.73(17)
C31' C41' C51' 107.94(15)
O21' C51' N11' 124.22(17)
O21' C51' C41' 129.67(16)
N11' C51' C41' 106.10(14)
C41' C61' C71' 117.71(19)
C41' C61' H61' 121.1
C71' C61' H61' 121.1
C81' C71' C61' 121.19(19)
C81' C71' H71' 119.4
C61' C71' H71' 119.4
C71' C81' C91' 120.80(19)
C71' C81' H81' 119.6
C91' C81' H81' 119.6
C31' C91' C81' 117.95(19)
C31' C91' H91' 121.0
C81' C91' H91' 121.0
C22 N12 C62 121.16(15)
C22 N12 C72 118.51(14)
C62 N12 C72 120.30(14)
C22 N32 C42 126.97(16)
C22 N32 H32 113.0(15)
C42 N32 H32 119.9(15)
C22' N12' C52' 111.76(14)
C22' N12' C102 124.55(15)
C52' N12' C102 123.21(15)
O12 C22 N12 122.02(16)
O12 C22 N32 121.93(16)
N12 C22 N32 116.05(16)
O22 C42 N32 121.83(17)
O22 C42 C52 126.23(18)
N32 C42 C52 111.94(16)
C62 C52 F2 120.26(16)
C62 C52 C42 123.04(16)
F2 C52 C42 116.70(16)
C52 C62 N12 120.75(16)
C52 C62 H62 119.6
N12 C62 H62 119.6
C82 C72 N12 111.64(15)
C82 C72 H72A 109.3
N12 C72 H72A 109.3
C82 C72 H72B 109.3
N12 C72 H72B 109.3
H72A C72 H72B 108.0
C92 C82 C72 126.79(19)
C92 C82 H82 116.6
C72 C82 H82 116.6
C82 C92 C102 127.01(19)
C82 C92 H92 116.5
C102 C92 H92 116.5
N12' C102 C92 110.23(15)
N12' C102 H10C 109.6
C92 C102 H10C 109.6
N12' C102 H10D 109.6
C92 C102 H10D 109.6
H10C C102 H10D 108.1
O12' C22' N12' 124.43(17)
O12' C22' C32' 129.57(17)
N12' C22' C32' 105.99(14)
C92' C32' C42' 121.70(17)
C92' C32' C22' 130.39(16)
C42' C32' C22' 107.89(15)
C62' C42' C32' 121.11(18)
C62' C42' C52' 130.21(17)
C32' C42' C52' 108.64(15)
O22' C52' N12' 124.50(17)
O22' C52' C42' 129.81(16)
N12' C52' C42' 105.68(15)
C42' C62' C72' 117.40(18)
C42' C62' H62' 121.3
C72' C62' H62' 121.3
C82' C72' C62' 121.34(19)
C82' C72' H72' 119.3
C62' C72' H72' 119.3
C72' C82' C92' 121.1(2)
C72' C82' H82' 119.4
C92' C82' H82' 119.4
C32' C92' C82' 117.30(18)
C32' C92' H92' 121.4
C82' C92' H92' 121.4

loop_
_geom_bond_atom_site_label_1
_geom_bond_atom_site_label_2
_geom_bond_distance
F1 C51 1.3522(19)
N11 C21 1.376(2)
N11 C61 1.379(2)
N11 C71 1.478(2)
N31 C21 1.369(2)
N31 C41 1.381(2)
N31 H31 0.892(18)
N11' C21' 1.389(2)
N11' C51' 1.392(2)
N11' C101 1.461(2)
O11 C21 1.2271(19)
O21 C41 1.212(2)
O11' C21' 1.2086(19)
O21' C51' 1.2113(19)
C41 C51 1.431(2)
C51 C61 1.319(3)
C61 H61 0.9300
C71 C81 1.485(2)
C71 H71A 0.9700
C71 H71B 0.9700
C81 C91 1.315(3)
C81 H81 0.9300
C91 C101 1.480(3)
C91 H91 0.9300
C101 H10A 0.9700
C101 H10B 0.9700
C21' C31' 1.481(2)
C31' C91' 1.370(2)
C31' C41' 1.389(2)
C41' C61' 1.372(2)
C41' C51' 1.480(3)
C61' C71' 1.383(3)
C61' H61' 0.9300
C71' C81' 1.380(3)
C71' H71' 0.9300
C81' C91' 1.388(3)
C81' H81' 0.9300
C91' H91' 0.9300
F2 C52 1.3496(19)
N12 C22 1.361(2)
N12 C62 1.379(2)
N12 C72 1.479(2)
N32 C22 1.374(2)
N32 C42 1.385(2)
N32 H32 0.84(2)
N12' C22' 1.395(2)
N12' C52' 1.397(2)
N12' C102 1.456(2)
O12 C22 1.2265(19)
O22 C42 1.219(2)
O12' C22' 1.2069(19)
O22' C52' 1.207(2)
C42 C52 1.436(3)
C52 C62 1.318(2)
C62 H62 0.9300
C72 C82 1.476(3)
C72 H72A 0.9700
C72 H72B 0.9700
C82 C92 1.312(2)
C82 H82 0.9300
C92 C102 1.486(3)
C92 H92 0.9300
C102 H10C 0.9700
C102 H10D 0.9700
C22' C32' 1.485(2)
C32' C92' 1.369(2)
C32' C42' 1.381(2)
C42' C62' 1.379(2)
C42' C52' 1.481(3)
C62' C72' 1.381(3)
C62' H62' 0.9300
C72' C82' 1.377(3)
C72' H72' 0.9300
C82' C92' 1.389(3)
C82' H82' 0.9300
C92' H92' 0.9300

loop_
_geom_torsion_atom_site_label_1
_geom_torsion_atom_site_label_2
_geom_torsion_atom_site_label_3
_geom_torsion_atom_site_label_4
_geom_torsion
C41 N31 C21 O11 177.62(17)
C41 N31 C21 N11 -2.8(3)
C61 N11 C21 O11 -177.05(16)
C71 N11 C21 O11 -1.7(3)
C61 N11 C21 N31 3.4(2)
C71 N11 C21 N31 178.76(16)
C21 N31 C41 O21 -178.46(18)
C21 N31 C41 C51 1.2(3)
O21 C41 C51 C61 179.5(2)
N31 C41 C51 C61 -0.1(3)
O21 C41 C51 F1 -0.9(3)
N31 C41 C51 F1 179.54(15)
F1 C51 C61 N11 -178.72(16)
C41 C51 C61 N11 0.9(3)
C21 N11 C61 C51 -2.7(3)
C71 N11 C61 C51 -177.96(19)
C21 N11 C71 C81 144.43(17)
C61 N11 C71 C81 -40.2(2)
N11 C71 C81 C91 121.4(2)
C71 C81 C91 C101 2.4(3)
C21' N11' C101 C91 101.7(2)
C51' N11' C101 C91 -77.0(2)
C81 C91 C101 N11' 112.8(2)
C51' N11' C21' O11' -178.50(17)
C101 N11' C21' O11' 2.7(3)
C51' N11' C21' C31' 0.81(19)
C101 N11' C21' C31' -178.02(16)
O11' C21' C31' C91' -0.4(3)
N11' C21' C31' C91' -179.63(19)
O11' C21' C31' C41' 179.09(19)
N11' C21' C31' C41' -0.17(19)
C91' C31' C41' C61' 0.7(3)
C21' C31' C41' C61' -178.82(17)
C91' C31' C41' C51' 179.05(17)
C21' C31' C41' C51' -0.47(19)
C21' N11' C51' O21' 177.49(17)
C101 N11' C51' O21' -3.6(3)
C21' N11' C51' C41' -1.1(2)
C101 N11' C51' C41' 177.77(16)
C61' C41' C51' O21' 0.6(3)
C31' C41' C51' O21' -177.54(19)
C61' C41' C51' N11' 179.09(18)
C31' C41' C51' N11' 0.95(19)
C31' C41' C61' C71' -1.2(3)
C51' C41' C61' C71' -179.09(19)
C41' C61' C71' C81' 1.3(3)
C61' C71' C81' C91' -1.0(3)
C41' C31' C91' C81' -0.3(3)
C21' C31' C91' C81' 179.05(18)
C71' C81' C91' C31' 0.5(3)
C62 N12 C22 O12 177.92(17)
C72 N12 C22 O12 -4.0(3)
C62 N12 C22 N32 -2.7(2)
C72 N12 C22 N32 175.40(16)
C42 N32 C22 O12 -177.61(17)
C42 N32 C22 N12 3.0(3)
C22 N32 C42 O22 178.92(18)
C22 N32 C42 C52 -0.8(3)
O22 C42 C52 C62 178.41(19)
N32 C42 C52 C62 -1.9(3)
O22 C42 C52 F2 -1.3(3)
N32 C42 C52 F2 178.38(15)
F2 C52 C62 N12 -178.11(15)
C42 C52 C62 N12 2.2(3)
C22 N12 C62 C52 0.3(3)
C72 N12 C62 C52 -177.76(18)
C22 N12 C72 C82 139.00(17)
C62 N12 C72 C82 -42.9(2)
N12 C72 C82 C92 127.22(19)
C72 C82 C92 C102 0.4(3)
C22' N12' C102 C92 95.9(2)
C52' N12' C102 C92 -75.5(2)
C82 C92 C102 N12' 111.9(2)
C52' N12' C22' O12' 177.82(17)
C102 N12' C22' O12' 5.6(3)
C52' N12' C22' C32' -1.39(19)
C102 N12' C22' C32' -173.65(16)
O12' C22' C32' C92' -0.3(3)
N12' C22' C32' C92' 178.82(19)
O12' C22' C32' C42' -178.75(19)
N12' C22' C32' C42' 0.40(19)
C92' C32' C42' C62' 0.0(3)
C22' C32' C42' C62' 178.61(16)
C92' C32' C42' C52' -177.93(17)
C22' C32' C42' C52' 0.7(2)
C22' N12' C52' O22' -177.35(18)
C102 N12' C52' O22' -5.0(3)
C22' N12' C52' C42' 1.77(19)
C102 N12' C52' C42' 174.16(16)
C62' C42' C52' O22' -0.1(3)
C32' C42' C52' O22' 177.58(19)
C62' C42' C52' N12' -179.18(18)
C32' C42' C52' N12' -1.5(2)
C32' C42' C62' C72' -0.7(3)
C52' C42' C62' C72' 176.72(19)
C42' C62' C72' C82' 0.5(3)
C62' C72' C82' C92' 0.4(3)
C42' C32' C92' C82' 0.9(3)
C22' C32' C92' C82' -177.33(18)
C72' C82' C92' C32' -1.1(3)
